data_7216611
loop_
_publ_author_name
'Minguet, Maria'
'Amabilino, David B.'
'Vidal-Gancedo, Jos\'e'
'Wurst, Klaus'
'Veciana, Jaume'

_publ_section_title
;
 Racemic and enantiomerically pure phenyl \a-nitronyl nitroxide radicals:
 influence of chirality on solution and solid state propertiesElectronic
 supplementary information (ESI) available: figures showing alternative
 views of the crystal structures and the shortest distances between SOMOs
 in the crystals. See http://www.rsc.org/suppdata/jm/b1/b106239p/
;
_journal_issue 3
_journal_name_full 'Journal of Materials Chemistry'
_journal_page_first 570
_journal_paper_doi 10.1039/b106239p
_journal_volume 12
_journal_year 2002
_chemical_formula_sum 'C16 H21 N2 O5'
_chemical_formula_weight 321.35
_chemical_name_systematic
; 
? 
;
_space_group_IT_number 19
_symmetry_cell_setting orthorhombic
_symmetry_space_group_name_Hall 'P 2ac 2ab'
_symmetry_space_group_name_H-M 'P 21 21 21'
_atom_sites_solution_hydrogens geom
_atom_sites_solution_primary direct
_atom_sites_solution_secondary difmap
_audit_creation_method SHELXL
_cell_angle_alpha 90.00
_cell_angle_beta 90.00
_cell_angle_gamma 90.00
_cell_formula_units_Z 4
_cell_length_a 6.910(2)
_cell_length_b 11.910(3)
_cell_length_c 19.481(5)
_cell_measurement_reflns_used 30
_cell_measurement_temperature 213(2)
_cell_measurement_theta_max 8.5
_cell_measurement_theta_min 4.0
_cell_volume 1603.2(7)
_computing_structure_refinement 'SHELXL-93 (Sheldrick, 1993)'
_computing_structure_solution 'SHELXS-86 (Sheldrick, 1990)'
_diffrn_ambient_temperature 213(2)
_diffrn_measurement_device 'Siemens P4'
_diffrn_measurement_method omega-scans
_diffrn_radiation_monochromator graphite
_diffrn_radiation_source 'fine-focus sealed tube'
_diffrn_radiation_type MoK\a
_diffrn_radiation_wavelength 0.71073
_diffrn_reflns_av_R_equivalents 0.0279
_diffrn_reflns_av_sigmaI/netI 0.0392
_diffrn_reflns_limit_h_max 6
_diffrn_reflns_limit_h_min -1
_diffrn_reflns_limit_k_max 11
_diffrn_reflns_limit_k_min -1
_diffrn_reflns_limit_l_max 19
_diffrn_reflns_limit_l_min -2
_diffrn_reflns_number 1342
_diffrn_reflns_theta_max 20.47
_diffrn_reflns_theta_min 2.70
_diffrn_standards_decay_% 0
_diffrn_standards_interval_count 97
_diffrn_standards_number 3
_exptl_absorpt_coefficient_mu 0.099
_exptl_absorpt_correction_type none
_exptl_crystal_colour blue
_exptl_crystal_density_diffrn 1.331
_exptl_crystal_description platelet
_exptl_crystal_F_000 684
_exptl_crystal_size_max 0.5
_exptl_crystal_size_mid 0.3
_exptl_crystal_size_min 0.045
_refine_diff_density_max 0.136
_refine_diff_density_min -0.123
_refine_diff_density_rms 0.033
_refine_ls_abs_structure_details 'Flack H D (1983), Acta Cryst. A39, 876-881'
_refine_ls_abs_structure_Flack 3.56(203)
_refine_ls_extinction_coef 0.0122(17)
_refine_ls_extinction_expression Fc^*^=kFc[1+0.001xFc^2^\l^3^/sin(2\q)]^-1/4^
_refine_ls_extinction_method SHELXL
_refine_ls_goodness_of_fit_all 1.055
_refine_ls_goodness_of_fit_obs 1.085
_refine_ls_hydrogen_treatment 'riding, refined at O(3)'
_refine_ls_matrix_type full
_refine_ls_number_parameters 213
_refine_ls_number_reflns 1185
_refine_ls_number_restraints 0
_refine_ls_restrained_S_all 1.061
_refine_ls_restrained_S_obs 1.085
_refine_ls_R_factor_all 0.0413
_refine_ls_R_factor_obs 0.0322
_refine_ls_shift/esd_max -0.001
_refine_ls_shift/esd_mean 0.000
_refine_ls_structure_factor_coef Fsqd
_refine_ls_weighting_details 'w=1/[\s^2^(Fo^2^)+(0.0427P)^2^+0.2918P] where P=(Fo^2^+2Fc^2^)/3'
_refine_ls_weighting_scheme calc
_refine_ls_wR_factor_all 0.0776
_refine_ls_wR_factor_obs 0.0728
_reflns_number_observed 1048
_reflns_number_total 1207
_reflns_observed_criterion >2sigma(I)
_cod_data_source_file b106239p.txt
_cod_data_source_block 4lnn
_cod_depositor_comments
;
The following automatic conversions were performed:

'_refine_ls_weighting_scheme' value 'calc
w=1/[\s^2^(Fo^2^)+(0.0427P)^2^+0.2918P] where P=(Fo^2^+2Fc^2^)/3' was
changed to 'calc'. New tag '_refine_ls_weighting_details' was
created. The value of the new tag was set to
'w=1/[\s^2^(Fo^2^)+(0.0427P)^2^+0.2918P] where P=(Fo^2^+2Fc^2^)/3'.

Automatic conversion script
Id: cif_fix_values 3143 2015-03-26 13:38:13Z robertas 
;
_cod_original_sg_symbol_H-M P212121
_cod_database_code 7216611

loop_
_symmetry_equiv_pos_as_xyz
'x, y, z'
'-x+1/2, -y, z+1/2'
'-x, y+1/2, -z+1/2'
'x+1/2, -y+1/2, -z'

loop_
_atom_site_aniso_label
_atom_site_aniso_U_11
_atom_site_aniso_U_22
_atom_site_aniso_U_33
_atom_site_aniso_U_23
_atom_site_aniso_U_13
_atom_site_aniso_U_12
O1 0.053(2) 0.032(2) 0.040(2) 0.010(2) -0.011(2) -0.010(2)
O2 0.038(2) 0.023(2) 0.0253(15) 0.0017(12) 0.0027(14) -0.002(2)
O3 0.051(2) 0.030(2) 0.037(2) -0.001(2) -0.017(2) 0.001(2)
O4 0.040(2) 0.029(2) 0.041(2) -0.0050(14) -0.010(2) 0.002(2)
O5 0.036(2) 0.029(2) 0.030(2) 0.0003(14) -0.008(2) 0.000(2)
N1 0.034(2) 0.024(2) 0.022(2) 0.003(2) -0.004(2) -0.002(2)
N2 0.028(2) 0.024(2) 0.024(2) 0.001(2) 0.006(2) -0.007(2)
C1 0.031(3) 0.021(2) 0.023(2) 0.001(2) 0.006(2) 0.000(2)
C2 0.028(2) 0.030(2) 0.025(2) -0.001(2) 0.001(2) -0.003(2)
C3 0.021(2) 0.036(2) 0.021(2) 0.001(2) -0.007(2) -0.003(2)
C4 0.022(2) 0.029(3) 0.017(2) 0.000(2) -0.003(2) -0.002(2)
C5 0.035(3) 0.023(2) 0.023(2) -0.005(2) 0.000(2) -0.003(3)
C6 0.030(3) 0.028(3) 0.022(2) 0.000(2) 0.000(2) 0.006(2)
C7 0.026(3) 0.029(3) 0.021(2) 0.002(2) -0.005(2) -0.004(2)
C8 0.039(3) 0.021(2) 0.028(2) -0.004(2) -0.009(2) 0.001(2)
C9 0.034(3) 0.023(3) 0.031(2) 0.005(2) -0.007(2) 0.001(2)
C10 0.025(2) 0.023(2) 0.030(2) 0.000(2) -0.001(2) 0.003(2)
C11 0.022(3) 0.032(3) 0.027(2) 0.002(2) 0.001(2) -0.003(2)
C12 0.038(3) 0.055(3) 0.041(3) -0.012(2) 0.006(3) -0.001(3)
C21 0.034(3) 0.044(3) 0.044(3) 0.001(2) -0.004(3) -0.007(3)
C22 0.048(3) 0.037(3) 0.032(3) -0.006(2) -0.003(2) 0.000(3)
C31 0.033(3) 0.045(3) 0.040(3) 0.001(2) 0.002(2) 0.005(3)
C32 0.028(2) 0.046(3) 0.033(2) 0.002(2) -0.004(2) -0.002(3)

loop_
_atom_site_label
_atom_site_type_symbol
_atom_site_fract_x
_atom_site_fract_y
_atom_site_fract_z
_atom_site_U_iso_or_equiv
_atom_site_thermal_displace_type
_atom_site_occupancy
_atom_site_calc_flag
O1 O 0.3851(4) 0.7617(2) 0.28064(14) 0.0415(8) Uani 1 d
O2 O 0.2418(4) 0.4027(2) 0.35595(12) 0.0289(7) Uani 1 d
O3 O -0.5448(4) 0.6535(2) -0.03445(15) 0.0391(8) Uani 1 d
H3 H -0.6068(72) 0.6145(42) -0.0764(24) 0.077(17) Uiso 1 d
O4 O -0.4938(4) 0.4723(2) -0.01283(13) 0.0363(8) Uani 1 d
O5 O -0.2889(4) 0.5217(2) 0.09860(13) 0.0319(7) Uani 1 d
N1 N 0.3834(5) 0.6715(3) 0.3160(2) 0.0265(9) Uani 1 d
N2 N 0.3217(5) 0.5010(3) 0.3497(2) 0.0255(9) Uani 1 d
C1 C 0.2706(6) 0.5793(3) 0.3036(2) 0.0251(10) Uani 1 d
C2 C 0.4956(6) 0.6604(3) 0.3818(2) 0.0274(10) Uani 1 d
C3 C 0.5040(6) 0.5309(3) 0.3875(2) 0.0262(10) Uani 1 d
C4 C 0.1252(6) 0.5677(3) 0.2503(2) 0.0229(10) Uani 1 d
C5 C 0.0228(6) 0.6601(3) 0.2257(2) 0.0270(10) Uani 1 d
H5 H 0.0496 0.7318 0.2435 0.032 Uiso 1 calc
C6 C -0.1167(6) 0.6484(3) 0.1759(2) 0.0267(10) Uani 1 d
H6 H -0.1858 0.7116 0.1606 0.032 Uiso 1 calc
C7 C -0.1554(6) 0.5442(3) 0.1485(2) 0.0252(10) Uani 1 d
C8 C -0.0503(6) 0.4512(3) 0.1712(2) 0.0292(11) Uani 1 d
H8 H -0.0732 0.3802 0.1518 0.035 Uiso 1 calc
C9 C 0.0861(6) 0.4630(3) 0.2217(2) 0.0295(11) Uani 1 d
H9 H 0.1541 0.3996 0.2373 0.035 Uiso 1 calc
C10 C -0.4011(6) 0.6117(3) 0.0706(2) 0.0261(10) Uani 1 d
H10 H -0.3179 0.6780 0.0623 0.031 Uiso 1 calc
C11 C -0.4822(6) 0.5689(4) 0.0037(2) 0.0268(10) Uani 1 d
C12 C -0.5686(6) 0.6429(4) 0.1173(2) 0.0446(13) Uani 1 d
H12A H -0.5185 0.6706 0.1607 0.067 Uiso 1 calc
H12B H -0.6482 0.5772 0.1256 0.067 Uiso 1 calc
H12C H -0.6460 0.7009 0.0957 0.067 Uiso 1 calc
C21 C 0.6916(7) 0.7177(4) 0.3757(2) 0.0406(12) Uani 1 d
H21A H 0.7671 0.6812 0.3402 0.061 Uiso 1 calc
H21B H 0.7594 0.7124 0.4192 0.061 Uiso 1 calc
H21C H 0.6731 0.7962 0.3640 0.061 Uiso 1 calc
C22 C 0.3725(7) 0.7160(4) 0.4375(2) 0.0393(12) Uani 1 d
H22A H 0.2484 0.6782 0.4405 0.059 Uiso 1 calc
H22B H 0.3524 0.7944 0.4261 0.059 Uiso 1 calc
H22C H 0.4387 0.7106 0.4813 0.059 Uiso 1 calc
C31 C 0.6687(7) 0.4782(4) 0.3461(2) 0.0395(12) Uani 1 d
H31A H 0.6684 0.5089 0.3000 0.059 Uiso 1 calc
H31B H 0.6507 0.3975 0.3440 0.059 Uiso 1 calc
H31C H 0.7913 0.4949 0.3681 0.059 Uiso 1 calc
C32 C 0.4964(6) 0.4864(3) 0.4603(2) 0.0358(11) Uani 1 d
H32A H 0.3903 0.5218 0.4848 0.054 Uiso 1 calc
H32B H 0.6173 0.5031 0.4835 0.054 Uiso 1 calc
H32C H 0.4766 0.4057 0.4594 0.054 Uiso 1 calc

loop_
_atom_type_symbol
_atom_type_description
_atom_type_scat_dispersion_real
_atom_type_scat_dispersion_imag
_atom_type_scat_source
C C 0.0033 0.0016 'International Tables Vol C Tables 4.2.6.8 and 6.1.1.4'
H H 0.0000 0.0000 'International Tables Vol C Tables 4.2.6.8 and 6.1.1.4'
N N 0.0061 0.0033 'International Tables Vol C Tables 4.2.6.8 and 6.1.1.4'
O O 0.0106 0.0060 'International Tables Vol C Tables 4.2.6.8 and 6.1.1.4'

loop_
_geom_angle_atom_site_label_1
_geom_angle_atom_site_label_2
_geom_angle_atom_site_label_3
_geom_angle
C7 O5 C10 119.4(3)
O1 N1 C1 125.9(3)
O1 N1 C2 121.9(3)
C1 N1 C2 111.9(3)
O2 N2 C1 125.2(3)
O2 N2 C3 121.5(3)
C1 N2 C3 112.6(3)
N2 C1 N1 106.9(3)
N2 C1 C4 126.5(4)
N1 C1 C4 126.6(3)
N1 C2 C21 110.7(3)
N1 C2 C22 106.3(3)
C21 C2 C22 110.8(3)
N1 C2 C3 99.7(3)
C21 C2 C3 114.8(4)
C22 C2 C3 113.7(3)
N2 C3 C32 110.3(3)
N2 C3 C31 105.6(3)
C32 C3 C31 112.1(3)
N2 C3 C2 99.7(3)
C32 C3 C2 114.5(3)
C31 C3 C2 113.5(4)
C9 C4 C5 118.1(3)
C9 C4 C1 120.4(3)
C5 C4 C1 121.5(3)
C6 C5 C4 121.2(4)
C5 C6 C7 120.1(4)
O5 C7 C6 125.7(3)
O5 C7 C8 114.9(3)
C6 C7 C8 119.4(3)
C9 C8 C7 120.3(3)
C8 C9 C4 120.9(4)
O5 C10 C11 106.2(3)
O5 C10 C12 111.6(3)
C11 C10 C12 108.5(3)
O4 C11 O3 123.9(4)
O4 C11 C10 125.6(4)
O3 C11 C10 110.5(4)

loop_
_geom_bond_atom_site_label_1
_geom_bond_atom_site_label_2
_geom_bond_distance
O1 N1 1.276(4)
O2 N2 1.301(4)
O3 C11 1.324(5)
O4 C11 1.198(5)
O5 C7 1.366(4)
O5 C10 1.431(4)
N1 C1 1.368(5)
N1 C2 1.504(5)
N2 C1 1.341(5)
N2 C3 1.502(5)
C1 C4 1.452(5)
C2 C21 1.521(6)
C2 C22 1.529(6)
C2 C3 1.548(5)
C3 C32 1.516(5)
C3 C31 1.529(6)
C4 C9 1.392(5)
C4 C5 1.394(5)
C5 C6 1.374(5)
C6 C7 1.378(5)
C7 C8 1.397(5)
C8 C9 1.369(5)
C10 C11 1.507(5)
C10 C12 1.519(6)
